data_4334523
loop_
_publ_author_name
'Brian S. Dolinar'
'John F. Berry'

_publ_contact_author_address
;
1101 University Avenue
Madison, WI 53706
USA
;
_publ_contact_author_email berry@chem.wisc.edu
_publ_contact_author_name 'John Berry'
_publ_section_title
;
 Lewis Acid Enhanced Axial Ligation of [Mo2]4+ Complexes
;
_journal_name_full 'Inorganic Chemistry'
_journal_page_first 4658
_journal_page_last 4667
_journal_paper_doi 10.1021/ic400275x
_journal_volume 52
_journal_year 2013
_chemical_formula_moiety 'C16 H16 Mo2 N4 O4 S4'
_chemical_formula_sum 'C16 H16 Mo2 N4 O4 S4'
_chemical_formula_weight 648.45
_chemical_name_systematic
;
 ? 
;
_space_group_crystal_system orthorhombic
_space_group_IT_number 56
_space_group_name_Hall '-P 2ab 2ac'
_space_group_name_H-M_alt 'P c c n'
_symmetry_space_group_name_Hall '-P 2ab 2ac'
_symmetry_space_group_name_H-M 'P c c n'
_atom_sites_solution_hydrogens geom
_atom_sites_solution_primary direct
_atom_sites_solution_secondary difmap
_cell_angle_alpha 90.00
_cell_angle_beta 90.00
_cell_angle_gamma 90.00
_cell_formula_units_Z 4
_cell_length_a 10.6032(7)
_cell_length_b 12.5912(10)
_cell_length_c 15.8418(15)
_cell_measurement_reflns_used 9457
_cell_measurement_temperature 100.0
_cell_measurement_theta_max 71.602
_cell_measurement_theta_min 5.455
_cell_volume 2115.0(3)
_computing_cell_refinement 'SAINT+ Ver. 7.68A (Bruker-AXS, 2009)'
_computing_data_collection 'APEX2 Ver. 2012.14-3 (Bruker-AXS, 2012)'
_computing_data_reduction 'SAINT+ Ver. 7.68A'
_computing_molecular_graphics
;
O. V. Dolomanov, L. J. Bourhis, R. J. Gildea, J. A. K. Howard and H. Puschmann,
OLEX2: a complete structure solution, refinement and analysis program.
J. Appl. Cryst. (2009). 42, 339-341.
;
_computing_publication_material
;
O. V. Dolomanov, L. J. Bourhis, R. J. Gildea, J. A. K. Howard and H. Puschmann,
OLEX2: a complete structure solution, refinement and analysis program.
J. Appl. Cryst. (2009). 42, 339-341.
;
_computing_structure_refinement SHELXTL
_computing_structure_solution 'SHELXTL (Sheldrick, 2008-2012)'
_diffrn_ambient_temperature 100.0
_diffrn_detector_area_resol_mean 7.9
_diffrn_detector_type 'CCD area detector'
_diffrn_measured_fraction_theta_full 0.989
_diffrn_measured_fraction_theta_max 0.978
_diffrn_measurement_device 'three-circle diffractometer'
_diffrn_measurement_device_type 'Bruker SMART APEX2 area detector'
_diffrn_measurement_method '0.60\% \w and 0.6\% \f scans'
_diffrn_radiation_collimation '0.5 mm double-pinhole'
_diffrn_radiation_monochromator 'equatorially mounted graphite'
_diffrn_radiation_probe x-ray
_diffrn_radiation_type 'Cu K\a'
_diffrn_radiation_wavelength 1.54178
_diffrn_radiation_xray_symbol K-L~3~
_diffrn_reflns_av_R_equivalents 0.0323
_diffrn_reflns_av_unetI/netI 0.0121
_diffrn_reflns_limit_h_max 13
_diffrn_reflns_limit_h_min -13
_diffrn_reflns_limit_k_max 15
_diffrn_reflns_limit_k_min -15
_diffrn_reflns_limit_l_max 18
_diffrn_reflns_limit_l_min -19
_diffrn_reflns_number 30667
_diffrn_reflns_theta_full 67.00
_diffrn_reflns_theta_max 72.03
_diffrn_reflns_theta_min 5.45
_diffrn_source 'sealed x-ray tube'
_diffrn_source_type 'Siemens, K FFCU 2K 90'
_diffrn_standards_number 0
_exptl_absorpt_coefficient_mu 13.700
_exptl_absorpt_correction_T_max 0.4949
_exptl_absorpt_correction_T_min 0.0813
_exptl_absorpt_correction_type analytical
_exptl_absorpt_process_details
;
? was used for absorption correction.
wR2(int) was 0.1008 before and 0.0460 after correction.
The Ratio of minimum to maximum transmission is 0.1643.
The \l/2 correction factor is 0.0015.
;
_exptl_crystal_colour 'orange red'
_exptl_crystal_colour_modifier orange
_exptl_crystal_colour_primary red
_exptl_crystal_density_diffrn 2.036
_exptl_crystal_description block
_exptl_crystal_F_000 1280
_exptl_crystal_size_max 0.371
_exptl_crystal_size_mid 0.186
_exptl_crystal_size_min 0.092
_refine_diff_density_max 1.344
_refine_diff_density_min -0.331
_refine_diff_density_rms 0.103
_refine_ls_extinction_method none
_refine_ls_goodness_of_fit_ref 1.115
_refine_ls_hydrogen_treatment mixed
_refine_ls_matrix_type full
_refine_ls_number_parameters 136
_refine_ls_number_reflns 2040
_refine_ls_number_restraints 0
_refine_ls_restrained_S_all 1.115
_refine_ls_R_factor_all 0.0281
_refine_ls_R_factor_gt 0.0271
_refine_ls_shift/su_max 0.001
_refine_ls_shift/su_mean 0.000
_refine_ls_structure_factor_coef Fsqd
_refine_ls_weighting_details 'calc w=1/[\s^2^(Fo^2^)+(0.0430P)^2^+3.0934P] where P=(Fo^2^+2Fc^2^)/3'
_refine_ls_weighting_scheme calc
_refine_ls_wR_factor_gt 0.0733
_refine_ls_wR_factor_ref 0.0741
_reflns_number_gt 1958
_reflns_number_total 2040
_reflns_threshold_expression >2sigma(I)
_cod_data_source_file ic400275x_si_001_2.cif
_cod_data_source_block compound1a
_cod_database_code 4334523

loop_
_space_group_symop_id
_space_group_symop_operation_xyz
1 'x, y, z'
2 '-x+1/2, -y+1/2, z'
3 '-x, y+1/2, -z+1/2'
4 'x+1/2, -y, -z+1/2'
5 '-x, -y, -z'
6 'x-1/2, y-1/2, -z'
7 'x, -y-1/2, z-1/2'
8 '-x-1/2, y, z-1/2'

loop_
_atom_site_label
_atom_site_type_symbol
_atom_site_fract_x
_atom_site_fract_y
_atom_site_fract_z
_atom_site_U_iso_or_equiv
_atom_site_adp_type
_atom_site_occupancy
_atom_site_symmetry_multiplicity
_atom_site_calc_flag
_atom_site_refinement_flags
Mo1 Mo 0.17583(2) 0.305918(16) 0.097204(14) 0.02050(11) Uani 1 1 d .
S1 S 0.44962(7) 0.28011(6) -0.01544(5) 0.03034(18) Uani 1 1 d .
S2 S 0.26108(7) 0.42580(5) 0.20712(4) 0.02616(17) Uani 1 1 d .
O1 O 0.1242(2) 0.5543(2) 0.01991(16) 0.0444(6) Uani 1 1 d .
O2 O 0.5937(2) 0.15604(18) 0.20745(15) 0.0355(5) Uani 1 1 d .
N1 N 0.2579(2) 0.41016(19) 0.00582(15) 0.0262(5) Uani 1 1 d .
N2 N 0.4315(2) 0.27438(18) 0.19319(14) 0.0213(5) Uani 1 1 d .
C1 C 0.3648(3) 0.3900(3) -0.03409(18) 0.0287(6) Uani 1 1 d .
C2 C 0.4019(3) 0.4768(3) -0.09449(19) 0.0363(8) Uani 1 1 d .
H2A H 0.4020 0.4508 -0.1535 0.044 Uiso 1 1 calc R
H2B H 0.4864 0.5054 -0.0807 0.044 Uiso 1 1 calc R
C3 C 0.2988(4) 0.5612(3) -0.0810(2) 0.0395(8) Uani 1 1 d .
H3A H 0.3360 0.6291 -0.0616 0.047 Uiso 1 1 calc R
H3B H 0.2513 0.5740 -0.1338 0.047 Uiso 1 1 calc R
C4 C 0.2146(3) 0.5147(3) -0.0143(2) 0.0330(7) Uani 1 1 d .
C5 C 0.3959(3) 0.3627(2) 0.23290(17) 0.0229(6) Uani 1 1 d .
C6 C 0.4855(3) 0.3978(2) 0.30040(18) 0.0259(6) Uani 1 1 d .
H6A H 0.4457 0.3939 0.3569 0.031 Uiso 1 1 calc R
H6B H 0.5151 0.4712 0.2903 0.031 Uiso 1 1 calc R
C7 C 0.5939(3) 0.3181(2) 0.29257(19) 0.0270(6) Uani 1 1 d .
H7A H 0.6718 0.3534 0.2726 0.032 Uiso 1 1 calc R
H7B H 0.6111 0.2833 0.3474 0.032 Uiso 1 1 calc R
C8 C 0.5468(3) 0.2383(2) 0.22822(18) 0.0249(6) Uani 1 1 d .

loop_
_atom_site_aniso_label
_atom_site_aniso_U_11
_atom_site_aniso_U_22
_atom_site_aniso_U_33
_atom_site_aniso_U_23
_atom_site_aniso_U_13
_atom_site_aniso_U_12
Mo1 0.01990(16) 0.02076(16) 0.02083(16) 0.00173(7) 0.00091(7) 0.00037(7)
S1 0.0301(4) 0.0335(4) 0.0274(4) -0.0041(3) 0.0035(3) -0.0007(3)
S2 0.0251(3) 0.0253(3) 0.0281(4) -0.0019(3) 0.0015(3) 0.0025(3)
O1 0.0459(14) 0.0380(13) 0.0493(15) 0.0068(11) 0.0078(12) 0.0084(11)
O2 0.0306(11) 0.0310(11) 0.0447(13) -0.0071(10) -0.0045(10) 0.0059(9)
N1 0.0263(12) 0.0298(12) 0.0225(11) 0.0032(10) -0.0002(10) -0.0029(10)
N2 0.0206(11) 0.0228(11) 0.0206(11) 0.0007(9) 0.0002(9) -0.0020(9)
C1 0.0273(15) 0.0401(17) 0.0186(13) -0.0032(12) -0.0010(12) -0.0062(13)
C2 0.0359(18) 0.050(2) 0.0227(15) 0.0041(13) 0.0004(12) -0.0117(16)
C3 0.0404(18) 0.0401(18) 0.0380(18) 0.0072(15) -0.0040(15) -0.0067(15)
C4 0.0350(16) 0.0332(16) 0.0307(16) 0.0006(13) -0.0049(14) -0.0025(14)
C5 0.0240(13) 0.0234(13) 0.0214(13) 0.0029(10) 0.0061(11) -0.0022(11)
C6 0.0300(14) 0.0256(14) 0.0220(13) -0.0011(11) 0.0015(11) 0.0002(11)
C7 0.0263(14) 0.0286(14) 0.0261(15) -0.0001(11) 0.0006(12) -0.0021(11)
C8 0.0233(13) 0.0262(14) 0.0251(14) 0.0020(11) 0.0018(11) -0.0019(11)

loop_
_atom_type_symbol
_atom_type_description
_atom_type_scat_dispersion_real
_atom_type_scat_dispersion_imag
_atom_type_scat_source
C C 0.0181 0.0091 'International Tables Vol C Tables 4.2.6.8 and 6.1.1.4'
H H 0.0000 0.0000 'International Tables Vol C Tables 4.2.6.8 and 6.1.1.4'
Mo Mo -0.0483 2.7339 'International Tables Vol C Tables 4.2.6.8 and 6.1.1.4'
N N 0.0311 0.0180 'International Tables Vol C Tables 4.2.6.8 and 6.1.1.4'
O O 0.0492 0.0322 'International Tables Vol C Tables 4.2.6.8 and 6.1.1.4'
S S 0.3331 0.5567 'International Tables Vol C Tables 4.2.6.8 and 6.1.1.4'

loop_
_geom_angle_atom_site_label_1
_geom_angle_atom_site_label_2
_geom_angle_atom_site_label_3
_geom_angle
_geom_angle_site_symmetry_1
_geom_angle_site_symmetry_3
Mo1 Mo1 S1 96.23(2) 2 2
Mo1 Mo1 S2 97.739(19) 2 .
Mo1 Mo1 N1 96.08(7) 2 .
Mo1 Mo1 N2 94.62(6) 2 2
S1 Mo1 S2 165.98(3) 2 .
N1 Mo1 S1 89.96(7) . 2
N1 Mo1 S2 87.32(7) . .
N1 Mo1 N2 169.06(9) . 2
N2 Mo1 S1 91.13(6) 2 2
N2 Mo1 S2 89.00(6) 2 .
C1 S1 Mo1 101.55(11) . 2
C5 S2 Mo1 101.12(10) . .
C1 N1 Mo1 123.7(2) . .
C1 N1 C4 110.2(3) . .
C4 N1 Mo1 125.8(2) . .
C5 N2 Mo1 125.20(19) . 2
C5 N2 C8 109.1(2) . .
C8 N2 Mo1 125.61(18) . 2
N1 C1 S1 122.3(2) . .
N1 C1 C2 112.8(3) . .
C2 C1 S1 124.9(2) . .
C1 C2 H2A 111.1 . .
C1 C2 H2B 111.1 . .
C1 C2 C3 103.2(3) . .
H2A C2 H2B 109.1 . .
C3 C2 H2A 111.1 . .
C3 C2 H2B 111.1 . .
C2 C3 H3A 110.8 . .
C2 C3 H3B 110.8 . .
H3A C3 H3B 108.9 . .
C4 C3 C2 104.5(3) . .
C4 C3 H3A 110.8 . .
C4 C3 H3B 110.8 . .
O1 C4 N1 122.3(3) . .
O1 C4 C3 128.7(3) . .
N1 C4 C3 109.0(3) . .
N2 C5 S2 121.3(2) . .
N2 C5 C6 113.8(2) . .
C6 C5 S2 124.9(2) . .
C5 C6 H6A 111.2 . .
C5 C6 H6B 111.2 . .
C5 C6 C7 103.0(2) . .
H6A C6 H6B 109.1 . .
C7 C6 H6A 111.2 . .
C7 C6 H6B 111.2 . .
C6 C7 H7A 111.0 . .
C6 C7 H7B 111.0 . .
H7A C7 H7B 109.0 . .
C8 C7 C6 104.0(2) . .
C8 C7 H7A 111.0 . .
C8 C7 H7B 111.0 . .
O2 C8 N2 121.9(3) . .
O2 C8 C7 128.5(3) . .
N2 C8 C7 109.6(2) . .

loop_
_geom_bond_atom_site_label_1
_geom_bond_atom_site_label_2
_geom_bond_distance
_geom_bond_site_symmetry_2
Mo1 Mo1 2.1112(4) 2
Mo1 S1 2.4753(8) 2
Mo1 S2 2.4754(7) .
Mo1 N1 2.139(2) .
Mo1 N2 2.151(2) 2
S1 Mo1 2.4753(8) 2
S1 C1 1.676(3) .
S2 C5 1.686(3) .
O1 C4 1.209(4) .
O2 C8 1.195(4) .
N1 C1 1.323(4) .
N1 C4 1.430(4) .
N2 Mo1 2.151(2) 2
N2 C5 1.332(4) .
N2 C8 1.418(3) .
C1 C2 1.505(4) .
C2 H2A 0.9900 .
C2 H2B 0.9900 .
C2 C3 1.539(5) .
C3 H3A 0.9900 .
C3 H3B 0.9900 .
C3 C4 1.502(5) .
C5 C6 1.497(4) .
C6 H6A 0.9900 .
C6 H6B 0.9900 .
C6 C7 1.531(4) .
C7 H7A 0.9900 .
C7 H7B 0.9900 .
C7 C8 1.515(4) .

loop_
_geom_torsion_atom_site_label_1
_geom_torsion_atom_site_label_2
_geom_torsion_atom_site_label_3
_geom_torsion_atom_site_label_4
_geom_torsion
_geom_torsion_site_symmetry_1
Mo1 Mo1 S2 C5 -1.07(9) 2
Mo1 Mo1 N1 C1 4.0(2) 2
Mo1 Mo1 N1 C4 -168.8(2) 2
Mo1 S1 C1 N1 -1.9(3) 2
Mo1 S1 C1 C2 176.2(2) 2
Mo1 S2 C5 N2 2.5(2) .
Mo1 S2 C5 C6 -177.3(2) .
Mo1 N1 C1 S1 -1.3(4) .
Mo1 N1 C1 C2 -179.53(19) .
Mo1 N1 C4 O1 -0.2(4) .
Mo1 N1 C4 C3 179.5(2) .
Mo1 N2 C5 S2 -3.2(3) 2
Mo1 N2 C5 C6 176.61(17) 2
Mo1 N2 C8 O2 -1.7(4) 2
Mo1 N2 C8 C7 178.85(17) 2
S1 Mo1 S2 C5 -175.90(13) 2
S1 Mo1 N1 C1 -92.2(2) 2
S1 Mo1 N1 C4 94.9(2) 2
S1 C1 C2 C3 -175.0(2) .
S2 Mo1 N1 C1 101.6(2) .
S2 Mo1 N1 C4 -71.3(2) .
S2 C5 C6 C7 -176.1(2) .
N1 Mo1 S2 C5 -96.85(12) .
N1 C1 C2 C3 3.2(3) .
N2 Mo1 S2 C5 93.46(11) 2
N2 Mo1 N1 C1 172.0(4) 2
N2 Mo1 N1 C4 -0.9(6) 2
N2 C5 C6 C7 4.1(3) .
C1 N1 C4 O1 -173.8(3) .
C1 N1 C4 C3 5.8(3) .
C1 C2 C3 C4 0.4(3) .
C2 C3 C4 O1 176.0(3) .
C2 C3 C4 N1 -3.6(3) .
C4 N1 C1 S1 172.6(2) .
C4 N1 C1 C2 -5.7(3) .
C5 N2 C8 O2 174.5(3) .
C5 N2 C8 C7 -5.0(3) .
C5 C6 C7 C8 -6.5(3) .
C6 C7 C8 O2 -172.2(3) .
C6 C7 C8 N2 7.3(3) .
C8 N2 C5 S2 -179.38(19) .
C8 N2 C5 C6 0.4(3) .
